data_2214592
loop_
_publ_author_name
'Neng-Qiang Wang'
'Ting-Ting Mao'

_publ_section_title 2-Chloro-<i>N</i>-cyclopropyl-9-(3,4,5,6-tetrahydro-2<i>H</i>-pyran-2-yl)-9<i>H</i>-purin-6-amine
_journal_coeditor_code CI2415
_journal_issue 8
_journal_name_full 'Acta Crystallographica Section E'
_journal_page_first o3588
_journal_page_last o3588
_journal_paper_doi 10.1107/S1600536807035192
_journal_volume 63
_journal_year 2007
_chemical_formula_iupac 'C13 H16 Cl N5 O'
_chemical_formula_moiety 'C13 H16 Cl N5 O'
_chemical_formula_sum 'C13 H16 Cl N5 O'
_chemical_formula_weight 293.76
_chemical_name_systematic
;
2-Chloro-<i>N</i>-cyclopropyl-9-(3,4,5,6-tetrahydro-2<i>H</i>-pyran-2-yl)-
9<i>H</i>-purin-6-amine
;
_space_group_IT_number 2
_symmetry_cell_setting triclinic
_symmetry_space_group_name_Hall '-P 1'
_symmetry_space_group_name_H-M 'P -1'
_atom_sites_solution_hydrogens geom
_atom_sites_solution_primary direct
_atom_sites_solution_secondary difmap
_audit_creation_method SHELXL-97
_cell_angle_alpha 111.380(5)
_cell_angle_beta 96.954(4)
_cell_angle_gamma 94.531(5)
_cell_formula_units_Z 4
_cell_length_a 11.385(4)
_cell_length_b 11.686(4)
_cell_length_c 11.692(4)
_cell_measurement_reflns_used 809
_cell_measurement_temperature 298(2)
_cell_measurement_theta_max 26.353
_cell_measurement_theta_min 2.831
_cell_volume 1425.0(9)
_computing_cell_refinement 'SAINT (Bruker, 2005)'
_computing_data_collection 'SMART (Bruker, 2005)'
_computing_data_reduction SAINT
_computing_molecular_graphics 'PLATON (Spek, 2003)'
_computing_publication_material SHELXTL
_computing_structure_refinement SHELXTL
_computing_structure_solution 'SHELXTL (Bruker, 2005)'
_diffrn_ambient_temperature 298(2)
_diffrn_measured_fraction_theta_full 0.982
_diffrn_measured_fraction_theta_max 0.982
_diffrn_measurement_device_type 'Bruker SMART APEX CCD area-detector'
_diffrn_measurement_method '\f and \w'
_diffrn_radiation_monochromator graphite
_diffrn_radiation_source 'fine-focus sealed tube'
_diffrn_radiation_type MoK\a
_diffrn_radiation_wavelength 0.71073
_diffrn_reflns_av_R_equivalents 0.0521
_diffrn_reflns_av_sigmaI/netI 0.0548
_diffrn_reflns_limit_h_max 12
_diffrn_reflns_limit_h_min -13
_diffrn_reflns_limit_k_max 14
_diffrn_reflns_limit_k_min -8
_diffrn_reflns_limit_l_max 13
_diffrn_reflns_limit_l_min -14
_diffrn_reflns_number 6270
_diffrn_reflns_theta_full 25.50
_diffrn_reflns_theta_max 25.50
_diffrn_reflns_theta_min 1.82
_diffrn_standards_number 0
_exptl_absorpt_coefficient_mu 0.272
_exptl_absorpt_correction_T_max 0.9733
_exptl_absorpt_correction_T_min 0.9604
_exptl_absorpt_correction_type multi-scan
_exptl_absorpt_process_details '(SADABS; Sheldrick, 1996)'
_exptl_crystal_colour colourless
_exptl_crystal_density_diffrn 1.369
_exptl_crystal_density_method 'not measured'
_exptl_crystal_description Prism
_exptl_crystal_F_000 616
_exptl_crystal_size_max 0.15
_exptl_crystal_size_mid 0.12
_exptl_crystal_size_min 0.10
_refine_diff_density_max 0.430
_refine_diff_density_min -0.387
_refine_ls_extinction_method none
_refine_ls_goodness_of_fit_ref 0.972
_refine_ls_hydrogen_treatment constr
_refine_ls_matrix_type full
_refine_ls_number_parameters 361
_refine_ls_number_reflns 5203
_refine_ls_number_restraints 18
_refine_ls_restrained_S_all 1.020
_refine_ls_R_factor_all 0.0901
_refine_ls_R_factor_gt 0.0662
_refine_ls_shift/su_max 0.001
_refine_ls_shift/su_mean 0.000
_refine_ls_structure_factor_coef Fsqd
_refine_ls_weighting_details 'calc w=1/[\s^2^(Fo^2^)+(0.1257P)^2^] where P=(Fo^2^+2Fc^2^)/3'
_refine_ls_weighting_scheme calc
_refine_ls_wR_factor_gt 0.1791
_refine_ls_wR_factor_ref 0.1966
_reflns_number_gt 3410
_reflns_number_total 5203
_reflns_threshold_expression I>2\s(I)
_cod_data_source_file ci2415.cif
_cod_data_source_block I
_cod_database_code 2214592
_cod_database_fobs_code 2214592

loop_
_symmetry_equiv_pos_as_xyz
'x, y, z'
'-x, -y, -z'

loop_
_atom_site_type_symbol
_atom_site_label
_atom_site_fract_x
_atom_site_fract_y
_atom_site_fract_z
_atom_site_U_iso_or_equiv
_atom_site_adp_type
_atom_site_calc_flag
_atom_site_refinement_flags
_atom_site_occupancy
Cl Cl1 0.82375(8) 1.22208(8) 0.49371(7) 0.0679(3) Uani d . 1
N N1 0.6765(2) 1.0223(2) 0.3754(2) 0.0446(6) Uani d . 1
C C2 0.7559(2) 1.1004(3) 0.3569(3) 0.0435(7) Uani d . 1
N N3 0.7924(2) 1.1026(2) 0.2554(2) 0.0457(6) Uani d . 1
C C4 0.7344(2) 1.0042(3) 0.1565(3) 0.0396(6) Uani d . 1
C C5 0.6513(2) 0.9123(3) 0.1579(2) 0.0410(6) Uani d . 1
C C6 0.6234(2) 0.9227(3) 0.2749(3) 0.0411(6) Uani d . 1
N N7 0.6115(2) 0.8259(2) 0.0393(2) 0.0504(6) Uani d . 1
C C8 0.6701(3) 0.8670(3) -0.0301(3) 0.0530(8) Uani d . 1
H H8 0.6613 0.8266 -0.1160 0.064 Uiso calc R 1
N N9 0.7458(2) 0.9747(2) 0.0342(2) 0.0465(6) Uani d . 1
N N10 0.5473(2) 0.8376(2) 0.2888(2) 0.0488(6) Uani d . 1
H H10 0.5159 0.7747 0.2229 0.059 Uiso calc R 1
C C11 0.5135(3) 0.8424(3) 0.4043(3) 0.0512(8) Uani d . 1
H H11 0.4422 0.8819 0.4258 0.061 Uiso calc R 1
C C12 0.5288(3) 0.7332(3) 0.4394(3) 0.0663(10) Uani d . 1
H H12A 0.5655 0.6664 0.3852 0.080 Uiso calc R 1
H H12B 0.4676 0.7074 0.4793 0.080 Uiso calc R 1
C C13 0.6053(3) 0.8556(3) 0.5106(3) 0.0628(9) Uani d . 1
H H13A 0.5906 0.9033 0.5936 0.075 Uiso calc R 1
H H13B 0.6883 0.8623 0.4995 0.075 Uiso calc R 1
C C14 0.8143(3) 1.0476(3) -0.0185(3) 0.0495(7) Uani d . 1
H H14 0.8763 1.1050 0.0476 0.059 Uiso calc R 1
O O15 0.8690(2) 0.9658(2) -0.1059(2) 0.0680(7) Uani d . 1
C C16 0.9436(3) 1.0287(4) -0.1627(4) 0.0786(12) Uani d . 1
H H16A 0.9815 0.9682 -0.2230 0.094 Uiso calc R 1
H H16B 1.0060 1.0862 -0.0992 0.094 Uiso calc R 1
C C17 0.8755(4) 1.0963(5) -0.2247(4) 0.0972(17) Uani d . 1
H H17A 0.8176 1.0385 -0.2933 0.117 Uiso calc R 1
H H17B 0.9288 1.1405 -0.2579 0.117 Uiso calc R 1
C C18 0.8136(5) 1.1846(6) -0.1353(6) 0.139(2) Uani d U 1
H H18A 0.7613 1.2225 -0.1788 0.167 Uiso calc R 1
H H18B 0.8719 1.2498 -0.0741 0.167 Uiso calc R 1
C C19 0.7405(4) 1.1203(5) -0.0695(6) 0.122(2) Uani d U 1
H H19A 0.7101 1.1819 -0.0028 0.147 Uiso calc R 1
H H19B 0.6728 1.0662 -0.1280 0.147 Uiso calc R 1
Cl Cl2 0.13063(8) 0.24465(10) -0.34039(8) 0.0752(3) Uani d . 1
N N21 0.2902(2) 0.4357(2) -0.2234(2) 0.0481(6) Uani d . 1
C C22 0.2118(3) 0.3567(3) -0.2043(3) 0.0500(7) Uani d . 1
N N23 0.1835(2) 0.3502(2) -0.1010(2) 0.0501(6) Uani d . 1
C C24 0.2502(2) 0.4397(3) -0.0029(3) 0.0433(7) Uani d . 1
C C25 0.3371(2) 0.5292(3) -0.0051(3) 0.0420(6) Uani d . 1
C C26 0.3549(2) 0.5259(3) -0.1223(3) 0.0428(7) Uani d . 1
N N27 0.3872(2) 0.6087(2) 0.1140(2) 0.0471(6) Uani d . 1
C C28 0.3303(3) 0.5663(3) 0.1848(3) 0.0500(7) Uani d . 1
H H28 0.3454 0.6022 0.2712 0.060 Uiso calc R 1
N N29 0.2472(2) 0.4654(2) 0.1207(2) 0.0469(6) Uani d . 1
N N30 0.4314(2) 0.6108(2) -0.1362(2) 0.0476(6) Uani d . 1
H H30 0.4699 0.6686 -0.0698 0.057 Uiso calc R 1
C C31 0.4541(3) 0.6129(3) -0.2525(3) 0.0493(7) Uani d . 1
H H31 0.5140 0.5618 -0.2903 0.059 Uiso calc R 1
C C32 0.4517(3) 0.7314(3) -0.2715(3) 0.0650(9) Uani d . 1
H H32A 0.4313 0.8018 -0.2051 0.078 Uiso calc R 1
H H32B 0.5097 0.7520 -0.3176 0.078 Uiso calc R 1
C C33 0.3567(3) 0.6261(4) -0.3404(4) 0.0734(11) Uani d U 1
H H33A 0.2782 0.6322 -0.3162 0.088 Uiso calc R 1
H H33B 0.3566 0.5825 -0.4286 0.088 Uiso calc R 1
C C34 0.1686(3) 0.4008(3) 0.1736(3) 0.0517(8) Uani d . 1
H H34 0.1401 0.3167 0.1127 0.062 Uiso calc R 1
O O35 0.24039(19) 0.3944(2) 0.2761(2) 0.0628(6) Uani d . 1
C C36 0.1765(4) 0.3320(4) 0.3394(4) 0.0787(11) Uani d . 1
H H36A 0.2301 0.3297 0.4095 0.094 Uiso calc R 1
H H36B 0.1482 0.2472 0.2833 0.094 Uiso calc R 1
C C37 0.0730(4) 0.3954(4) 0.3849(4) 0.0780(11) Uani d . 1
H H37A 0.0286 0.3482 0.4225 0.094 Uiso calc R 1
H H37B 0.1018 0.4771 0.4480 0.094 Uiso calc R 1
C C38 -0.0070(3) 0.4075(4) 0.2807(4) 0.0864(13) Uani d . 1
H H38A -0.0683 0.4576 0.3134 0.104 Uiso calc R 1
H H38B -0.0460 0.3262 0.2244 0.104 Uiso calc R 1
C C39 0.0643(3) 0.4678(4) 0.2101(4) 0.0672(10) Uani d . 1
H H39A 0.0135 0.4654 0.1362 0.081 Uiso calc R 1
H H39B 0.0922 0.5539 0.2623 0.081 Uiso calc R 1

loop_
_atom_site_aniso_label
_atom_site_aniso_U_11
_atom_site_aniso_U_22
_atom_site_aniso_U_33
_atom_site_aniso_U_12
_atom_site_aniso_U_13
_atom_site_aniso_U_23
Cl1 0.0779(6) 0.0647(6) 0.0453(5) -0.0253(5) 0.0013(4) 0.0122(4)
N1 0.0468(13) 0.0441(14) 0.0402(13) -0.0037(11) 0.0079(11) 0.0145(11)
C2 0.0444(15) 0.0409(16) 0.0423(16) -0.0010(13) 0.0065(13) 0.0140(12)
N3 0.0441(13) 0.0449(14) 0.0468(14) -0.0022(11) 0.0113(11) 0.0163(11)
C4 0.0393(15) 0.0419(16) 0.0416(15) 0.0052(12) 0.0131(12) 0.0182(12)
C5 0.0414(15) 0.0422(16) 0.0398(15) 0.0027(13) 0.0086(12) 0.0160(12)
C6 0.0430(15) 0.0398(15) 0.0436(15) 0.0037(13) 0.0116(12) 0.0184(12)
N7 0.0587(15) 0.0512(15) 0.0381(13) -0.0066(12) 0.0119(12) 0.0148(11)
C8 0.0626(19) 0.0526(19) 0.0393(16) -0.0041(15) 0.0131(14) 0.0130(14)
N9 0.0509(14) 0.0466(14) 0.0434(14) -0.0015(12) 0.0164(11) 0.0176(11)
N10 0.0594(15) 0.0459(14) 0.0375(13) -0.0111(12) 0.0114(11) 0.0143(11)
C11 0.0604(19) 0.0507(18) 0.0409(16) -0.0036(15) 0.0197(14) 0.0141(14)
C12 0.102(3) 0.054(2) 0.0453(18) -0.0070(19) 0.0208(18) 0.0214(15)
C13 0.081(2) 0.062(2) 0.0415(17) -0.0111(18) 0.0127(17) 0.0190(15)
C14 0.0555(18) 0.0499(18) 0.0496(17) 0.0028(15) 0.0220(14) 0.0229(14)
O15 0.0789(16) 0.0623(15) 0.0778(16) 0.0137(13) 0.0469(14) 0.0324(13)
C16 0.075(2) 0.093(3) 0.089(3) 0.014(2) 0.050(2) 0.047(2)
C17 0.066(2) 0.169(5) 0.084(3) -0.010(3) 0.012(2) 0.085(3)
C18 0.144(4) 0.150(5) 0.226(6) 0.074(4) 0.107(4) 0.156(5)
C19 0.115(3) 0.147(4) 0.195(5) 0.079(3) 0.102(4) 0.134(4)
Cl2 0.0665(6) 0.0870(7) 0.0510(5) -0.0262(5) 0.0040(4) 0.0107(5)
N21 0.0436(13) 0.0539(15) 0.0459(14) -0.0004(12) 0.0088(11) 0.0187(12)
C22 0.0431(16) 0.0552(19) 0.0464(17) -0.0014(14) 0.0069(13) 0.0149(14)
N23 0.0454(14) 0.0516(15) 0.0511(15) -0.0025(12) 0.0108(12) 0.0176(12)
C24 0.0388(15) 0.0447(16) 0.0481(17) 0.0015(13) 0.0105(13) 0.0191(13)
C25 0.0408(15) 0.0419(16) 0.0456(16) 0.0036(13) 0.0085(12) 0.0192(13)
C26 0.0393(15) 0.0449(16) 0.0474(16) 0.0057(13) 0.0088(13) 0.0208(13)
N27 0.0523(14) 0.0458(14) 0.0442(14) -0.0033(12) 0.0082(11) 0.0198(11)
C28 0.0532(18) 0.0511(18) 0.0442(16) -0.0031(15) 0.0068(14) 0.0185(14)
N29 0.0490(14) 0.0487(15) 0.0440(14) -0.0011(12) 0.0132(11) 0.0184(11)
N30 0.0540(14) 0.0485(14) 0.0411(13) -0.0045(12) 0.0082(11) 0.0202(11)
C31 0.0487(16) 0.0568(19) 0.0449(16) 0.0012(14) 0.0132(13) 0.0217(14)
C32 0.072(2) 0.069(2) 0.062(2) -0.0064(19) 0.0066(18) 0.0386(19)
C33 0.066(2) 0.100(3) 0.063(2) -0.014(2) -0.0025(17) 0.049(2)
C34 0.0553(18) 0.0491(18) 0.0484(18) -0.0055(15) 0.0167(14) 0.0157(14)
O35 0.0607(13) 0.0759(17) 0.0714(16) 0.0094(12) 0.0236(12) 0.0466(13)
C36 0.100(3) 0.079(3) 0.078(3) 0.005(2) 0.036(2) 0.048(2)
C37 0.089(3) 0.079(3) 0.070(2) -0.003(2) 0.041(2) 0.026(2)
C38 0.063(2) 0.100(3) 0.094(3) -0.003(2) 0.037(2) 0.029(3)
C39 0.0493(19) 0.077(2) 0.080(3) 0.0068(18) 0.0188(18) 0.033(2)

loop_
_atom_type_symbol
_atom_type_description
_atom_type_scat_dispersion_real
_atom_type_scat_dispersion_imag
_atom_type_scat_source
C C 0.0033 0.0016 'International Tables Vol C Tables 4.2.6.8 and 6.1.1.4'
H H 0.0000 0.0000 'International Tables Vol C Tables 4.2.6.8 and 6.1.1.4'
Cl Cl 0.1484 0.1585 'International Tables Vol C Tables 4.2.6.8 and 6.1.1.4'
N N 0.0061 0.0033 'International Tables Vol C Tables 4.2.6.8 and 6.1.1.4'
O O 0.0106 0.0060 'International Tables Vol C Tables 4.2.6.8 and 6.1.1.4'

loop_
_geom_angle_atom_site_label_1
_geom_angle_atom_site_label_2
_geom_angle_atom_site_label_3
_geom_angle
C2 N1 C6 117.1(2)
N3 C2 N1 131.9(3)
N3 C2 Cl1 114.7(2)
N1 C2 Cl1 113.4(2)
C2 N3 C4 109.3(2)
N3 C4 N9 127.3(2)
N3 C4 C5 127.0(2)
N9 C4 C5 105.7(2)
N7 C5 C4 111.0(2)
N7 C5 C6 132.5(3)
C4 C5 C6 116.6(3)
N10 C6 N1 119.8(2)
N10 C6 C5 122.2(3)
N1 C6 C5 118.1(2)
C8 N7 C5 103.5(2)
N7 C8 N9 114.3(3)
N7 C8 H8 122.8
N9 C8 H8 122.8
C4 N9 C8 105.5(2)
C4 N9 C14 127.6(2)
C8 N9 C14 126.7(2)
C6 N10 C11 125.4(2)
C6 N10 H10 117.3
C11 N10 H10 117.3
N10 C11 C13 120.4(3)
N10 C11 C12 117.5(3)
C13 C11 C12 60.8(2)
N10 C11 H11 115.6
C13 C11 H11 115.6
C12 C11 H11 115.6
C11 C12 C13 59.1(2)
C11 C12 H12A 117.9
C13 C12 H12A 117.9
C11 C12 H12B 117.9
C13 C12 H12B 117.9
H12A C12 H12B 115.0
C11 C13 C12 60.1(2)
C11 C13 H13A 117.8
C12 C13 H13A 117.8
C11 C13 H13B 117.8
C12 C13 H13B 117.8
H13A C13 H13B 114.9
O15 C14 N9 106.4(2)
O15 C14 C19 112.9(3)
N9 C14 C19 112.4(3)
O15 C14 H14 108.3
N9 C14 H14 108.3
C19 C14 H14 108.3
C14 O15 C16 111.5(3)
O15 C16 C17 112.1(3)
O15 C16 H16A 109.2
C17 C16 H16A 109.2
O15 C16 H16B 109.2
C17 C16 H16B 109.2
H16A C16 H16B 107.9
C16 C17 C18 109.6(4)
C16 C17 H17A 109.7
C18 C17 H17A 109.7
C16 C17 H17B 109.7
C18 C17 H17B 109.7
H17A C17 H17B 108.2
C17 C18 C19 111.1(4)
C17 C18 H18A 109.4
C19 C18 H18A 109.4
C17 C18 H18B 109.4
C19 C18 H18B 109.4
H18A C18 H18B 108.0
C14 C19 C18 110.3(3)
C14 C19 H19A 109.6
C18 C19 H19A 109.6
C14 C19 H19B 109.6
C18 C19 H19B 109.6
H19A C19 H19B 108.1
C22 N21 C26 117.3(2)
N23 C22 N21 131.2(3)
N23 C22 Cl2 114.8(2)
N21 C22 Cl2 114.0(2)
C22 N23 C24 110.0(2)
N23 C24 N29 128.1(3)
N23 C24 C25 126.7(3)
N29 C24 C25 105.2(2)
N27 C25 C24 111.2(2)
N27 C25 C26 132.3(3)
C24 C25 C26 116.5(3)
N30 C26 N21 119.7(3)
N30 C26 C25 122.0(3)
N21 C26 C25 118.2(3)
C28 N27 C25 103.2(2)
N27 C28 N29 114.3(3)
N27 C28 H28 122.9
N29 C28 H28 122.9
C28 N29 C24 106.2(2)
C28 N29 C34 126.6(2)
C24 N29 C34 127.2(2)
C26 N30 C31 125.0(3)
C26 N30 H30 117.5
C31 N30 H30 117.5
N30 C31 C33 120.0(3)
N30 C31 C32 118.0(3)
C33 C31 C32 60.0(2)
N30 C31 H31 115.8
C33 C31 H31 115.8
C32 C31 H31 115.8
C33 C32 C31 59.7(2)
C33 C32 H32A 117.8
C31 C32 H32A 117.8
C33 C32 H32B 117.8
C31 C32 H32B 117.8
H32A C32 H32B 114.9
C31 C33 C32 60.2(2)
C31 C33 H33A 117.7
C32 C33 H33A 117.7
C31 C33 H33B 117.7
C32 C33 H33B 117.7
H33A C33 H33B 114.9
O35 C34 N29 105.0(2)
O35 C34 C39 111.9(3)
N29 C34 C39 111.4(3)
O35 C34 H34 109.5
N29 C34 H34 109.5
C39 C34 H34 109.5
C34 O35 C36 112.4(3)
O35 C36 C37 111.4(3)
O35 C36 H36A 109.3
C37 C36 H36A 109.3
O35 C36 H36B 109.3
C37 C36 H36B 109.3
H36A C36 H36B 108.0
C38 C37 C36 110.7(3)
C38 C37 H37A 109.5
C36 C37 H37A 109.5
C38 C37 H37B 109.5
C36 C37 H37B 109.5
H37A C37 H37B 108.1
C37 C38 C39 110.4(3)
C37 C38 H38A 109.6
C39 C38 H38A 109.6
C37 C38 H38B 109.6
C39 C38 H38B 109.6
H38A C38 H38B 108.1
C34 C39 C38 110.1(3)
C34 C39 H39A 109.6
C38 C39 H39A 109.6
C34 C39 H39B 109.6
C38 C39 H39B 109.6
H39A C39 H39B 108.2

loop_
_geom_bond_atom_site_label_1
_geom_bond_atom_site_label_2
_geom_bond_distance
Cl1 C2 1.746(3)
N1 C2 1.326(3)
N1 C6 1.349(3)
C2 N3 1.312(3)
N3 C4 1.349(3)
C4 N9 1.368(3)
C4 C5 1.380(4)
C5 N7 1.380(4)
C5 C6 1.405(4)
C6 N10 1.335(3)
N7 C8 1.303(4)
C8 N9 1.368(4)
C8 H8 0.93
N9 C14 1.453(3)
N10 C11 1.431(3)
N10 H10 0.86
C11 C13 1.477(5)
C11 C12 1.492(5)
C11 H11 0.98
C12 C13 1.502(5)
C12 H12A 0.97
C12 H12B 0.97
C13 H13A 0.97
C13 H13B 0.97
C14 O15 1.372(4)
C14 C19 1.464(5)
C14 H14 0.98
O15 C16 1.449(4)
C16 C17 1.459(6)
C16 H16A 0.97
C16 H16B 0.97
C17 C18 1.469(7)
C17 H17A 0.97
C17 H17B 0.97
C18 C19 1.526(5)
C18 H18A 0.97
C18 H18B 0.97
C19 H19A 0.97
C19 H19B 0.97
Cl2 C22 1.742(3)
N21 C22 1.329(4)
N21 C26 1.345(4)
C22 N23 1.312(4)
N23 C24 1.332(4)
C24 N29 1.370(4)
C24 C25 1.391(4)
C25 N27 1.382(4)
C25 C26 1.396(4)
C26 N30 1.336(3)
N27 C28 1.315(3)
C28 N29 1.362(4)
C28 H28 0.93
N29 C34 1.457(3)
N30 C31 1.424(4)
N30 H30 0.86
C31 C33 1.475(5)
C31 C32 1.482(4)
C31 H31 0.98
C32 C33 1.479(5)
C32 H32A 0.97
C32 H32B 0.97
C33 H33A 0.97
C33 H33B 0.97
C34 O35 1.395(4)
C34 C39 1.494(4)
C34 H34 0.98
O35 C36 1.431(4)
C36 C37 1.491(5)
C36 H36A 0.97
C36 H36B 0.97
C37 C38 1.487(6)
C37 H37A 0.97
C37 H37B 0.97
C38 C39 1.528(5)
C38 H38A 0.97
C38 H38B 0.97
C39 H39A 0.97
C39 H39B 0.97

loop_
_geom_hbond_atom_site_label_D
_geom_hbond_atom_site_label_H
_geom_hbond_atom_site_label_A
_geom_hbond_site_symmetry_A
_geom_hbond_distance_DH
_geom_hbond_distance_HA
_geom_hbond_distance_DA
_geom_hbond_angle_DHA
_geom_hbond_publ_flag
N10 H10 N27 . 0.86 2.20 2.998(3) 155 yes
N30 H30 N7 . 0.86 2.22 3.023(4) 155 yes
C36 H36B O15 2_665 0.97 2.57 3.504(5) 162 yes

loop_
_geom_torsion_atom_site_label_1
_geom_torsion_atom_site_label_2
_geom_torsion_atom_site_label_3
_geom_torsion_atom_site_label_4
_geom_torsion
C6 N1 C2 N3 2.4(5)
C6 N1 C2 Cl1 -177.4(2)
N1 C2 N3 C4 -0.1(4)
Cl1 C2 N3 C4 179.67(19)
C2 N3 C4 N9 178.8(3)
C2 N3 C4 C5 -1.4(4)
N3 C4 C5 N7 -179.5(3)
N9 C4 C5 N7 0.4(3)
N3 C4 C5 C6 0.5(4)
N9 C4 C5 C6 -179.6(2)
C2 N1 C6 N10 176.6(3)
C2 N1 C6 C5 -3.2(4)
N7 C5 C6 N10 2.1(5)
C4 C5 C6 N10 -177.9(3)
N7 C5 C6 N1 -178.1(3)
C4 C5 C6 N1 1.9(4)
C4 C5 N7 C8 -0.2(3)
C6 C5 N7 C8 179.9(3)
C5 N7 C8 N9 -0.1(3)
N3 C4 N9 C8 179.4(3)
C5 C4 N9 C8 -0.4(3)
N3 C4 N9 C14 -6.0(5)
C5 C4 N9 C14 174.1(3)
N7 C8 N9 C4 0.4(4)
N7 C8 N9 C14 -174.2(3)
N1 C6 N10 C11 0.9(4)
C5 C6 N10 C11 -179.3(3)
C6 N10 C11 C13 -55.2(4)
C6 N10 C11 C12 -125.8(3)
N10 C11 C12 C13 111.3(3)
N10 C11 C13 C12 -106.6(3)
C4 N9 C14 O15 138.7(3)
C8 N9 C14 O15 -47.9(4)
C4 N9 C14 C19 -97.2(4)
C8 N9 C14 C19 76.2(4)
N9 C14 O15 C16 -178.2(3)
C19 C14 O15 C16 58.1(4)
C14 O15 C16 C17 -59.6(5)
O15 C16 C17 C18 56.5(5)
C16 C17 C18 C19 -52.5(6)
O15 C14 C19 C18 -53.9(6)
N9 C14 C19 C18 -174.2(4)
C17 C18 C19 C14 50.9(7)
C26 N21 C22 N23 0.7(5)
C26 N21 C22 Cl2 179.1(2)
N21 C22 N23 C24 -1.4(5)
Cl2 C22 N23 C24 -179.8(2)
C22 N23 C24 N29 179.2(3)
C22 N23 C24 C25 0.4(4)
N23 C24 C25 N27 179.0(3)
N29 C24 C25 N27 0.0(3)
N23 C24 C25 C26 1.1(4)
N29 C24 C25 C26 -177.9(2)
C22 N21 C26 N30 -177.2(3)
C22 N21 C26 C25 1.1(4)
N27 C25 C26 N30 -0.9(5)
C24 C25 C26 N30 176.4(2)
N27 C25 C26 N21 -179.2(3)
C24 C25 C26 N21 -1.8(4)
C24 C25 N27 C28 0.0(3)
C26 C25 N27 C28 177.4(3)
C25 N27 C28 N29 0.0(3)
N27 C28 N29 C24 0.0(3)
N27 C28 N29 C34 -178.2(3)
N23 C24 N29 C28 -178.9(3)
C25 C24 N29 C28 0.0(3)
N23 C24 N29 C34 -0.8(5)
C25 C24 N29 C34 178.2(3)
N21 C26 N30 C31 -1.9(4)
C25 C26 N30 C31 179.9(3)
C26 N30 C31 C33 61.6(4)
C26 N30 C31 C32 131.3(3)
N30 C31 C32 C33 -110.3(3)
N30 C31 C33 C32 107.1(3)
C28 N29 C34 O35 -41.8(4)
C24 N29 C34 O35 140.4(3)
C28 N29 C34 C39 79.5(4)
C24 N29 C34 C39 -98.3(4)
N29 C34 O35 C36 -179.6(3)
C39 C34 O35 C36 59.4(4)
C34 O35 C36 C37 -59.2(4)
O35 C36 C37 C38 55.5(5)
C36 C37 C38 C39 -52.3(5)
O35 C34 C39 C38 -55.3(4)
N29 C34 C39 C38 -172.5(3)
C37 C38 C39 C34 51.9(5)

loop_
_cod_related_entry_id
_cod_related_entry_database
_cod_related_entry_code
1 ChemSpider 26364636
